data_7708986
loop_
_publ_author_name
'Huynh, Han Vinh'
'Ong, Hong Lee'
'Ghatak, Kausani'

_publ_section_title
;
 Mixed NHC--thiolato complexes of palladium: understanding the formation
 of di-versus mononuclear complexes
;
_journal_name_full 'Dalton Transactions'
_journal_paper_doi 10.1039/D1DT03714E
_journal_year 2021
_chemical_formula_sum 'C18 H26 Br2 N4 Pd'
_chemical_formula_weight 564.65
_space_group_crystal_system orthorhombic
_space_group_IT_number 61
_space_group_name_Hall '-P 2ac 2ab'
_space_group_name_H-M_alt 'P b c a'
_atom_sites_solution_hydrogens geom
_atom_sites_solution_primary 'Intrisinic Phasing'
_audit_creation_method SHELXL-2017/1
_audit_update_record
;
2021-11-01 deposited with the CCDC.	2021-11-25 downloaded from the CCDC.
;
_cell_angle_alpha 90
_cell_angle_beta 90
_cell_angle_gamma 90
_cell_formula_units_Z 8
_cell_length_a 9.0107(6)
_cell_length_b 16.9043(11)
_cell_length_c 29.042(2)
_cell_measurement_reflns_used 9881
_cell_measurement_temperature 100(2)
_cell_measurement_theta_max 28.29
_cell_measurement_theta_min 2.51
_cell_volume 4423.7(5)
_computing_cell_refinement 'APEX3 v2018.1-0 (Bruker AXS)'
_computing_data_collection 'APEX3 (Bruker AXS)'
_computing_data_reduction 'SAINT V8.32B (Bruker AXS Inc., 2014)'
_computing_molecular_graphics 'Bruker SHELXTL'
_computing_publication_material 'Bruker SHELXTL'
_computing_structure_refinement 'SHELXL--2014 (Sheldrick 2014)'
_computing_structure_solution 'SHELXT--(Sheldrick 2015)'
_diffrn_ambient_temperature 100(2)
_diffrn_measured_fraction_theta_full 0.998
_diffrn_measured_fraction_theta_max 0.998
_diffrn_measurement_device_type 'Bruker D8 venture'
_diffrn_measurement_method '\f and \w scans'
_diffrn_radiation_type MoK\a
_diffrn_radiation_wavelength 0.71073
_diffrn_reflns_av_R_equivalents 0.0824
_diffrn_reflns_av_unetI/netI 0.0306
_diffrn_reflns_Laue_measured_fraction_full 0.998
_diffrn_reflns_Laue_measured_fraction_max 0.998
_diffrn_reflns_limit_h_max 11
_diffrn_reflns_limit_h_min -12
_diffrn_reflns_limit_k_max 22
_diffrn_reflns_limit_k_min -22
_diffrn_reflns_limit_l_max 38
_diffrn_reflns_limit_l_min -38
_diffrn_reflns_number 90883
_diffrn_reflns_point_group_measured_fraction_full 0.998
_diffrn_reflns_point_group_measured_fraction_max 0.998
_diffrn_reflns_theta_full 25.242
_diffrn_reflns_theta_max 28.290
_diffrn_reflns_theta_min 2.656
_diffrn_source 'Microfocus Sealed Tube'
_exptl_absorpt_coefficient_mu 4.460
_exptl_absorpt_correction_T_max 0.7457
_exptl_absorpt_correction_T_min 0.5106
_exptl_absorpt_correction_type multi-scan
_exptl_absorpt_process_details 'Sadabs, Sheldrick 2012)'
_exptl_crystal_colour Pale_Yellow
_exptl_crystal_density_diffrn 1.696
_exptl_crystal_density_meas ?
_exptl_crystal_density_method 'Not Measured'
_exptl_crystal_description Plate
_exptl_crystal_F_000 2224
_exptl_crystal_size_max 0.274
_exptl_crystal_size_mid 0.194
_exptl_crystal_size_min 0.102
_refine_diff_density_max 3.738
_refine_diff_density_min -2.182
_refine_diff_density_rms 0.200
_refine_ls_extinction_method none
_refine_ls_goodness_of_fit_ref 1.088
_refine_ls_hydrogen_treatment constr
_refine_ls_matrix_type full
_refine_ls_number_parameters 232
_refine_ls_number_reflns 5487
_refine_ls_number_restraints 0
_refine_ls_restrained_S_all 1.088
_refine_ls_R_factor_all 0.0957
_refine_ls_R_factor_gt 0.0775
_refine_ls_shift/su_max 0.000
_refine_ls_shift/su_mean 0.000
_refine_ls_structure_factor_coef Fsqd
_refine_ls_weighting_details 'w=1/[\s^2^(Fo^2^)+(0.0928P)^2^+57.1669P] where P=(Fo^2^+2Fc^2^)/3'
_refine_ls_weighting_scheme calc
_refine_ls_wR_factor_gt 0.2051
_refine_ls_wR_factor_ref 0.2204
_reflns_Friedel_coverage 0.000
_reflns_number_gt 4356
_reflns_number_total 5487
_reflns_threshold_expression 'I > 2\s(I)'
_cod_data_source_file d1dt03714e2.cif
_cod_data_source_block J187
_cod_depositor_comments
;
The following automatic conversions were performed:

data item '_exptl_absorpt_correction_type' value 'Multi-scan' was
changed to 'multi-scan' in accordance with the
/home/data/users/saulius/crontab/automatic-downloads/rss-feeds/RSC/lib/dictionaries/cif_core.dic
dictionary named 'cif_core.dic' version 2.4.2 last updated on
2011-04-26.

data item '_exptl_crystal_density_meas' value 'Not Measured' was
changed to '?' -- the value is perceived as not measured.

Automatic conversion script
Id: cif_fix_values 7556 2019-12-06 15:28:31Z antanas 
;
_cod_database_code 7708986
_shelx_shelxl_version_number 2017/1
_shelx_space_group_comment
; 
The symmetry employed for this shelxl refinement is uniquely defined 
by the following loop, which should always be used as a source of 
symmetry information in preference to the above space-group names. 
They are only intended as comments. 
;
_shelx_estimated_absorpt_t_min 0.375
_shelx_estimated_absorpt_t_max 0.659
_computing_bruker_data_scaling 'SADABS V2018/1 (Bruker AXS Inc.)'

loop_
_space_group_symop_operation_xyz
'x, y, z'
'-x+1/2, -y, z+1/2'
'-x, y+1/2, -z+1/2'
'x+1/2, -y+1/2, -z'
'-x, -y, -z'
'x-1/2, y, -z-1/2'
'x, -y-1/2, z-1/2'
'-x-1/2, y-1/2, z'

loop_
_atom_site_label
_atom_site_type_symbol
_atom_site_fract_x
_atom_site_fract_y
_atom_site_fract_z
_atom_site_U_iso_or_equiv
_atom_site_adp_type
_atom_site_occupancy
_atom_site_site_symmetry_order
_atom_site_calc_flag
_atom_site_refinement_flags_posn
_atom_site_refinement_flags_adp
_atom_site_refinement_flags_occupancy
_atom_site_disorder_assembly
_atom_site_disorder_group
Pd1 Pd 0.56003(6) 0.31892(3) 0.39645(2) 0.0336(2) Uani 1 1 d . . . . .
Br1 Br 0.34887(13) 0.26003(7) 0.35811(5) 0.0676(4) Uani 1 1 d . . . . .
Br2 Br 0.76003(10) 0.38560(5) 0.43793(4) 0.0470(3) Uani 1 1 d . . . . .
N1 N 0.4524(6) 0.4792(4) 0.3633(2) 0.0285(13) Uani 1 1 d . . . . .
N2 N 0.6279(7) 0.4323(4) 0.3195(3) 0.0361(15) Uani 1 1 d . . . . .
N3 N 0.5520(10) 0.2130(4) 0.4814(3) 0.054(2) Uani 1 1 d . . . . .
N4 N 0.6421(8) 0.1501(4) 0.4243(3) 0.0388(16) Uani 1 1 d . . . . .
C1 C 0.5423(7) 0.4154(5) 0.3567(3) 0.0325(16) Uani 1 1 d . . . . .
C2 C 0.4769(8) 0.5368(5) 0.3305(3) 0.0329(16) Uani 1 1 d . . . . .
C3 C 0.4176(9) 0.6105(5) 0.3231(4) 0.045(2) Uani 1 1 d . . . . .
H3 H 0.342017 0.631071 0.342480 0.054 Uiso 1 1 calc R U . . .
C4 C 0.4723(11) 0.6537(6) 0.2862(4) 0.055(3) Uani 1 1 d . . . . .
H4 H 0.432579 0.704712 0.280121 0.066 Uiso 1 1 calc R U . . .
C5 C 0.5861(12) 0.6236(7) 0.2573(4) 0.057(3) Uani 1 1 d . . . . .
H5 H 0.621546 0.654661 0.232317 0.068 Uiso 1 1 calc R U . . .
C6 C 0.6451(11) 0.5504(6) 0.2650(3) 0.048(2) Uani 1 1 d . . . . .
H6 H 0.721408 0.529812 0.245821 0.057 Uiso 1 1 calc R U . . .
C7 C 0.5896(9) 0.5070(5) 0.3018(3) 0.0353(17) Uani 1 1 d . . . . .
C8 C 0.3471(9) 0.4834(6) 0.4027(3) 0.042(2) Uani 1 1 d . . . . .
H8 H 0.355003 0.432640 0.420233 0.051 Uiso 1 1 calc R U . . .
C9 C 0.3903(15) 0.5490(8) 0.4344(4) 0.067(3) Uani 1 1 d . . . . .
H9A H 0.493511 0.541748 0.444212 0.101 Uiso 1 1 calc R U . . .
H9B H 0.325366 0.548525 0.461511 0.101 Uiso 1 1 calc R U . . .
H9C H 0.380380 0.599741 0.418425 0.101 Uiso 1 1 calc R U . . .
C10 C 0.1868(10) 0.4903(7) 0.3847(5) 0.063(3) Uani 1 1 d . . . . .
H10A H 0.173588 0.541566 0.369530 0.095 Uiso 1 1 calc R U . . .
H10B H 0.117309 0.485858 0.410519 0.095 Uiso 1 1 calc R U . . .
H10C H 0.167581 0.447711 0.362559 0.095 Uiso 1 1 calc R U . . .
C11 C 0.7497(11) 0.3799(6) 0.3051(4) 0.054(2) Uani 1 1 d . . . . .
H11 H 0.745101 0.332653 0.325780 0.065 Uiso 1 1 calc R U . . .
C12 C 0.7327(14) 0.3498(8) 0.2575(5) 0.070(3) Uani 1 1 d . . . . .
H12A H 0.714185 0.394162 0.236566 0.106 Uiso 1 1 calc R U . . .
H12B H 0.648935 0.312864 0.256249 0.106 Uiso 1 1 calc R U . . .
H12C H 0.823726 0.322373 0.248199 0.106 Uiso 1 1 calc R U . . .
C13 C 0.9008(11) 0.4181(7) 0.3135(5) 0.061(3) Uani 1 1 d . . . . .
H13A H 0.978470 0.377644 0.311694 0.092 Uiso 1 1 calc R U . . .
H13B H 0.902189 0.442566 0.344071 0.092 Uiso 1 1 calc R U . . .
H13C H 0.918839 0.458670 0.290017 0.092 Uiso 1 1 calc R U . . .
C14 C 0.5847(9) 0.2208(4) 0.4371(3) 0.0388(19) Uani 1 1 d . . . . .
C15 C 0.487(2) 0.2743(6) 0.5107(5) 0.092(6) Uani 1 1 d . . . . .
H15A H 0.528949 0.325833 0.502274 0.138 Uiso 1 1 calc R U . . .
H15B H 0.509955 0.262825 0.542976 0.138 Uiso 1 1 calc R U . . .
H15C H 0.379400 0.275242 0.506324 0.138 Uiso 1 1 calc R U . . .
C16 C 0.5876(14) 0.1374(6) 0.4969(4) 0.061(3) Uani 1 1 d . . . . .
H16 H 0.574177 0.116990 0.527105 0.073 Uiso 1 1 calc R U . . .
C17 C 0.6442(10) 0.0996(5) 0.4608(4) 0.051(3) Uani 1 1 d . . . . .
H17 H 0.679798 0.046685 0.460568 0.061 Uiso 1 1 calc R U . . .
C18 C 0.6927(14) 0.1313(6) 0.3785(4) 0.060(3) Uani 1 1 d . . . . .
H18A H 0.621098 0.151147 0.355927 0.089 Uiso 1 1 calc R U . . .
H18B H 0.702043 0.073764 0.375342 0.089 Uiso 1 1 calc R U . . .
H18C H 0.789501 0.156078 0.373196 0.089 Uiso 1 1 calc R U . . .

loop_
_atom_site_aniso_label
_atom_site_aniso_U_11
_atom_site_aniso_U_22
_atom_site_aniso_U_33
_atom_site_aniso_U_23
_atom_site_aniso_U_13
_atom_site_aniso_U_12
Pd1 0.0190(3) 0.0209(3) 0.0609(4) -0.0019(2) 0.0052(2) -0.00201(19)
Br1 0.0521(6) 0.0462(6) 0.1044(10) 0.0008(6) -0.0261(6) -0.0199(5)
Br2 0.0403(5) 0.0291(4) 0.0715(6) 0.0082(4) -0.0139(4) -0.0087(3)
N1 0.014(2) 0.025(3) 0.046(4) -0.004(3) 0.003(2) 0.000(2)
N2 0.025(3) 0.028(3) 0.056(4) -0.006(3) 0.009(3) -0.003(2)
N3 0.065(6) 0.024(3) 0.074(6) 0.001(3) 0.038(5) -0.005(3)
N4 0.029(3) 0.023(3) 0.064(5) -0.005(3) 0.013(3) 0.004(3)
C1 0.015(3) 0.029(3) 0.053(5) -0.010(3) 0.000(3) -0.003(3)
C2 0.017(3) 0.035(4) 0.047(4) -0.006(3) -0.006(3) -0.005(3)
C3 0.022(3) 0.036(4) 0.077(7) 0.009(4) -0.011(4) -0.001(3)
C4 0.040(5) 0.040(5) 0.085(7) 0.021(5) -0.019(5) -0.006(4)
C5 0.047(6) 0.053(6) 0.070(7) 0.019(5) -0.011(5) -0.016(5)
C6 0.049(5) 0.045(5) 0.048(5) -0.005(4) 0.001(4) -0.017(4)
C7 0.031(4) 0.031(4) 0.044(4) -0.008(3) 0.000(3) -0.010(3)
C8 0.031(4) 0.043(5) 0.053(5) 0.005(4) 0.012(4) 0.008(3)
C9 0.075(8) 0.065(7) 0.062(7) -0.020(6) 0.017(6) 0.003(6)
C10 0.026(4) 0.063(7) 0.100(9) 0.018(6) 0.016(5) 0.012(4)
C11 0.038(5) 0.050(5) 0.074(7) -0.013(5) 0.018(5) 0.005(4)
C12 0.055(7) 0.065(7) 0.091(9) -0.029(7) -0.018(6) 0.010(6)
C13 0.032(5) 0.053(6) 0.098(9) -0.015(6) 0.018(5) -0.005(4)
C14 0.029(4) 0.017(3) 0.070(6) 0.002(3) 0.014(4) -0.001(3)
C15 0.148(14) 0.024(4) 0.103(10) -0.001(5) 0.083(10) 0.000(6)
C16 0.076(7) 0.034(5) 0.072(7) 0.014(5) 0.035(6) 0.001(5)
C17 0.041(5) 0.021(4) 0.090(7) 0.007(4) 0.024(5) 0.000(3)
C18 0.065(7) 0.037(5) 0.077(7) -0.007(5) 0.018(6) 0.013(5)

loop_
_atom_type_symbol
_atom_type_description
_atom_type_scat_dispersion_real
_atom_type_scat_dispersion_imag
_atom_type_scat_source
C C 0.0033 0.0016 'International Tables Vol C Tables 4.2.6.8 and 6.1.1.4'
H H 0.0000 0.0000 'International Tables Vol C Tables 4.2.6.8 and 6.1.1.4'
Br Br -0.2901 2.4595 'International Tables Vol C Tables 4.2.6.8 and 6.1.1.4'
N N 0.0061 0.0033 'International Tables Vol C Tables 4.2.6.8 and 6.1.1.4'
Pd Pd -0.9988 1.0072 'International Tables Vol C Tables 4.2.6.8 and 6.1.1.4'

loop_
_geom_angle_atom_site_label_1
_geom_angle_atom_site_label_2
_geom_angle_atom_site_label_3
_geom_angle
_geom_angle_site_symmetry_1
_geom_angle_site_symmetry_3
_geom_angle_publ_flag
C1 Pd1 C14 178.3(3) . . ?
C1 Pd1 Br1 90.4(2) . . ?
C14 Pd1 Br1 91.0(3) . . ?
C1 Pd1 Br2 88.1(2) . . ?
C14 Pd1 Br2 90.5(3) . . ?
Br1 Pd1 Br2 175.58(5) . . ?
C1 N1 C2 111.4(6) . . ?
C1 N1 C8 121.8(7) . . ?
C2 N1 C8 126.8(7) . . ?
C1 N2 C7 109.9(7) . . ?
C1 N2 C11 121.6(8) . . ?
C7 N2 C11 128.3(8) . . ?
C14 N3 C16 110.7(8) . . ?
C14 N3 C15 125.6(8) . . ?
C16 N3 C15 123.7(9) . . ?
C14 N4 C17 110.1(8) . . ?
C14 N4 C18 124.7(8) . . ?
C17 N4 C18 125.2(7) . . ?
N2 C1 N1 106.5(7) . . ?
N2 C1 Pd1 125.8(6) . . ?
N1 C1 Pd1 127.5(6) . . ?
C3 C2 N1 133.3(8) . . ?
C3 C2 C7 121.0(8) . . ?
N1 C2 C7 105.7(7) . . ?
C2 C3 C4 117.4(9) . . ?
C2 C3 H3 121.3 . . ?
C4 C3 H3 121.3 . . ?
C3 C4 C5 121.6(9) . . ?
C3 C4 H4 119.2 . . ?
C5 C4 H4 119.2 . . ?
C6 C5 C4 120.6(10) . . ?
C6 C5 H5 119.7 . . ?
C4 C5 H5 119.7 . . ?
C5 C6 C7 117.7(10) . . ?
C5 C6 H6 121.2 . . ?
C7 C6 H6 121.2 . . ?
C6 C7 N2 131.8(8) . . ?
C6 C7 C2 121.7(8) . . ?
N2 C7 C2 106.5(7) . . ?
C9 C8 N1 110.1(8) . . ?
C9 C8 C10 113.5(9) . . ?
N1 C8 C10 109.9(8) . . ?
C9 C8 H8 107.7 . . ?
N1 C8 H8 107.7 . . ?
C10 C8 H8 107.7 . . ?
C8 C9 H9A 109.5 . . ?
C8 C9 H9B 109.5 . . ?
H9A C9 H9B 109.5 . . ?
C8 C9 H9C 109.5 . . ?
H9A C9 H9C 109.5 . . ?
H9B C9 H9C 109.5 . . ?
C8 C10 H10A 109.5 . . ?
C8 C10 H10B 109.5 . . ?
H10A C10 H10B 109.5 . . ?
C8 C10 H10C 109.5 . . ?
H10A C10 H10C 109.5 . . ?
H10B C10 H10C 109.5 . . ?
N2 C11 C12 113.3(9) . . ?
N2 C11 C13 111.5(8) . . ?
C12 C11 C13 112.7(10) . . ?
N2 C11 H11 106.3 . . ?
C12 C11 H11 106.3 . . ?
C13 C11 H11 106.3 . . ?
C11 C12 H12A 109.5 . . ?
C11 C12 H12B 109.5 . . ?
H12A C12 H12B 109.5 . . ?
C11 C12 H12C 109.5 . . ?
H12A C12 H12C 109.5 . . ?
H12B C12 H12C 109.5 . . ?
C11 C13 H13A 109.5 . . ?
C11 C13 H13B 109.5 . . ?
H13A C13 H13B 109.5 . . ?
C11 C13 H13C 109.5 . . ?
H13A C13 H13C 109.5 . . ?
H13B C13 H13C 109.5 . . ?
N3 C14 N4 105.3(7) . . ?
N3 C14 Pd1 128.0(6) . . ?
N4 C14 Pd1 126.7(7) . . ?
N3 C15 H15A 109.5 . . ?
N3 C15 H15B 109.5 . . ?
H15A C15 H15B 109.5 . . ?
N3 C15 H15C 109.5 . . ?
H15A C15 H15C 109.5 . . ?
H15B C15 H15C 109.5 . . ?
C17 C16 N3 106.0(9) . . ?
C17 C16 H16 127.0 . . ?
N3 C16 H16 127.0 . . ?
C16 C17 N4 107.9(8) . . ?
C16 C17 H17 126.0 . . ?
N4 C17 H17 126.0 . . ?
N4 C18 H18A 109.5 . . ?
N4 C18 H18B 109.5 . . ?
H18A C18 H18B 109.5 . . ?
N4 C18 H18C 109.5 . . ?
H18A C18 H18C 109.5 . . ?
H18B C18 H18C 109.5 . . ?

loop_
_geom_bond_atom_site_label_1
_geom_bond_atom_site_label_2
_geom_bond_distance
_geom_bond_site_symmetry_2
_geom_bond_publ_flag
Pd1 C1 2.005(9) . ?
Pd1 C14 2.047(8) . ?
Pd1 Br1 2.4189(12) . ?
Pd1 Br2 2.4432(11) . ?
N1 C1 1.362(9) . ?
N1 C2 1.382(10) . ?
N1 C8 1.488(10) . ?
N2 C1 1.356(11) . ?
N2 C7 1.405(11) . ?
N2 C11 1.470(11) . ?
N3 C14 1.328(12) . ?
N3 C16 1.392(13) . ?
N3 C15 1.460(13) . ?
N4 C14 1.355(10) . ?
N4 C17 1.363(12) . ?
N4 C18 1.440(13) . ?
C2 C3 1.372(12) . ?
C2 C7 1.406(11) . ?
C3 C4 1.387(14) . ?
C3 H3 0.9500 . ?
C4 C5 1.420(17) . ?
C4 H4 0.9500 . ?
C5 C6 1.365(15) . ?
C5 H5 0.9500 . ?
C6 C7 1.391(13) . ?
C6 H6 0.9500 . ?
C8 C9 1.493(15) . ?
C8 C10 1.540(13) . ?
C8 H8 1.0000 . ?
C9 H9A 0.9800 . ?
C9 H9B 0.9800 . ?
C9 H9C 0.9800 . ?
C10 H10A 0.9800 . ?
C10 H10B 0.9800 . ?
C10 H10C 0.9800 . ?
C11 C12 1.483(16) . ?
C11 C13 1.526(14) . ?
C11 H11 1.0000 . ?
C12 H12A 0.9800 . ?
C12 H12B 0.9800 . ?
C12 H12C 0.9800 . ?
C13 H13A 0.9800 . ?
C13 H13B 0.9800 . ?
C13 H13C 0.9800 . ?
C15 H15A 0.9800 . ?
C15 H15B 0.9800 . ?
C15 H15C 0.9800 . ?
C16 C17 1.329(15) . ?
C16 H16 0.9500 . ?
C17 H17 0.9500 . ?
C18 H18A 0.9800 . ?
C18 H18B 0.9800 . ?
C18 H18C 0.9800 . ?

loop_
_geom_torsion_atom_site_label_1
_geom_torsion_atom_site_label_2
_geom_torsion_atom_site_label_3
_geom_torsion_atom_site_label_4
_geom_torsion
_geom_torsion_site_symmetry_1
_geom_torsion_site_symmetry_2
_geom_torsion_site_symmetry_3
_geom_torsion_site_symmetry_4
_geom_torsion_publ_flag
C7 N2 C1 N1 -1.3(8) . . . . ?
C11 N2 C1 N1 173.5(7) . . . . ?
C7 N2 C1 Pd1 -176.5(5) . . . . ?
C11 N2 C1 Pd1 -1.7(11) . . . . ?
C2 N1 C1 N2 1.0(8) . . . . ?
C8 N1 C1 N2 -177.2(7) . . . . ?
C2 N1 C1 Pd1 176.1(5) . . . . ?
C8 N1 C1 Pd1 -2.1(10) . . . . ?
C1 N1 C2 C3 -178.8(8) . . . . ?
C8 N1 C2 C3 -0.7(14) . . . . ?
C1 N1 C2 C7 -0.3(8) . . . . ?
C8 N1 C2 C7 177.8(7) . . . . ?
N1 C2 C3 C4 178.7(8) . . . . ?
C7 C2 C3 C4 0.5(12) . . . . ?
C2 C3 C4 C5 -0.5(14) . . . . ?
C3 C4 C5 C6 0.2(16) . . . . ?
C4 C5 C6 C7 0.1(14) . . . . ?
C5 C6 C7 N2 -178.0(9) . . . . ?
C5 C6 C7 C2 -0.1(13) . . . . ?
C1 N2 C7 C6 179.3(9) . . . . ?
C11 N2 C7 C6 4.9(15) . . . . ?
C1 N2 C7 C2 1.1(9) . . . . ?
C11 N2 C7 C2 -173.2(8) . . . . ?
C3 C2 C7 C6 -0.2(12) . . . . ?
N1 C2 C7 C6 -178.8(7) . . . . ?
C3 C2 C7 N2 178.2(7) . . . . ?
N1 C2 C7 N2 -0.5(8) . . . . ?
C1 N1 C8 C9 115.2(9) . . . . ?
C2 N1 C8 C9 -62.7(11) . . . . ?
C1 N1 C8 C10 -119.1(9) . . . . ?
C2 N1 C8 C10 62.9(11) . . . . ?
C1 N2 C11 C12 121.1(11) . . . . ?
C7 N2 C11 C12 -65.2(13) . . . . ?
C1 N2 C11 C13 -110.6(10) . . . . ?
C7 N2 C11 C13 63.2(13) . . . . ?
C16 N3 C14 N4 -0.2(11) . . . . ?
C15 N3 C14 N4 179.8(12) . . . . ?
C16 N3 C14 Pd1 -178.8(8) . . . . ?
C15 N3 C14 Pd1 1.2(16) . . . . ?
C17 N4 C14 N3 -0.1(10) . . . . ?
C18 N4 C14 N3 179.7(9) . . . . ?
C17 N4 C14 Pd1 178.5(7) . . . . ?
C18 N4 C14 Pd1 -1.7(13) . . . . ?
C14 N3 C16 C17 0.5(13) . . . . ?
C15 N3 C16 C17 -179.6(12) . . . . ?
N3 C16 C17 N4 -0.6(13) . . . . ?
C14 N4 C17 C16 0.4(12) . . . . ?
C18 N4 C17 C16 -179.4(10) . . . . ?
